data_7216542
loop_
_publ_author_name
'Cruickshank, Dyanne L.'
'Younis, Yassir'
'Njuguna, Nicholas M.'
'Ongarora, Dennis S. B.'
'Chibale, Kelly'
'Caira, Mino R.'

_publ_section_title
;
 Alternative solid-state forms of a potent antimalarial aminopyridine:
 X-ray crystallographic, thermal and solubility aspects
;
_journal_issue 26
_journal_name_full CrystEngComm
_journal_page_first 5781
_journal_paper_doi 10.1039/c3ce41798k
_journal_volume 16
_journal_year 2014
_chemical_formula_moiety 'C18 H18 N3 O3 S1, C7 H3 N1 O3 S1, 2.48(H2 O1)'
_chemical_formula_sum 'C25 H26.97 N4 O8.48 S2'
_chemical_formula_weight 583.34
_chemical_melting_point 477
_chemical_name_systematic
; 
 3-6(-Methoxypyridin-3-yl)-5-(4-methylsulfonylphenyl)-
pyridine-2-amine. 2H-1lamda6,2-benzothiazol-1,1,3-trione
salt hydrate 
;
_space_group_IT_number 15
_symmetry_cell_setting monoclinic
_symmetry_space_group_name_Hall '-C 2yc'
_symmetry_space_group_name_H-M 'C 1 2/c 1'
_atom_sites_solution_hydrogens geom
_atom_sites_solution_primary direct
_atom_sites_solution_secondary difmap
_audit_creation_method SHELXL-97
_cell_angle_alpha 90.00
_cell_angle_beta 99.4440(10)
_cell_angle_gamma 90.00
_cell_formula_units_Z 8
_cell_length_a 13.4221(6)
_cell_length_b 16.7460(8)
_cell_length_c 25.6251(12)
_cell_measurement_reflns_used 7072
_cell_measurement_temperature 173(2)
_cell_measurement_theta_max 28.33
_cell_measurement_theta_min 1.96
_cell_volume 5681.6(5)
_computing_cell_refinement 'SAINT (Bruker, 2001)'
_computing_data_collection 'Bruker Apex2'
_computing_data_reduction 'Bruker SAINT, SADABS and XPREP'
_computing_molecular_graphics
;
Mercury (Macrae at al., 2006) and POV-RAY (Cason, 2003)
;
_computing_publication_material 'PLATON (Spek, 2003)'
_computing_structure_refinement 'SHELXH-97 (Sheldrick, 1997)'
_computing_structure_solution 'SHELXS-97 (Sheldrick, 1990)'
_diffrn_ambient_temperature 173(2)
_diffrn_measured_fraction_theta_full 0.996
_diffrn_measured_fraction_theta_max 0.996
_diffrn_measurement_device_type 'Bruker Kappa Apex II Duo diffractometer'
_diffrn_measurement_method 'phi- and omega-scans of 0.5 deg.'
_diffrn_radiation_monochromator graphite
_diffrn_radiation_source 'fine-focus sealed tube'
_diffrn_radiation_type MoK\a
_diffrn_radiation_wavelength 0.71073
_diffrn_reflns_av_R_equivalents 0.0349
_diffrn_reflns_av_sigmaI/netI 0.0211
_diffrn_reflns_limit_h_max 17
_diffrn_reflns_limit_h_min -17
_diffrn_reflns_limit_k_max 22
_diffrn_reflns_limit_k_min -22
_diffrn_reflns_limit_l_max 34
_diffrn_reflns_limit_l_min -34
_diffrn_reflns_number 51740
_diffrn_reflns_theta_full 28.33
_diffrn_reflns_theta_max 28.33
_diffrn_reflns_theta_min 1.96
_exptl_absorpt_coefficient_mu 0.243
_exptl_absorpt_correction_T_max 0.9752
_exptl_absorpt_correction_T_min 0.9096
_exptl_absorpt_correction_type multi-scan
_exptl_absorpt_process_details 'SADABS (Sheldrick, 2008)'
_exptl_crystal_colour colourless
_exptl_crystal_density_diffrn 1.364
_exptl_crystal_density_method 'not measured'
_exptl_crystal_description blocks
_exptl_crystal_F_000 2439
_exptl_crystal_size_max 0.40
_exptl_crystal_size_mid 0.36
_exptl_crystal_size_min 0.10
_refine_diff_density_max 0.887
_refine_diff_density_min -0.359
_refine_diff_density_rms 0.066
_refine_ls_extinction_method none
_refine_ls_goodness_of_fit_ref 1.062
_refine_ls_hydrogen_treatment constr
_refine_ls_matrix_type full
_refine_ls_number_parameters 368
_refine_ls_number_reflns 7072
_refine_ls_number_restraints 0
_refine_ls_restrained_S_all 1.062
_refine_ls_R_factor_all 0.0625
_refine_ls_R_factor_gt 0.0514
_refine_ls_shift/su_max 0.001
_refine_ls_shift/su_mean 0.000
_refine_ls_structure_factor_coef Fsqd
_refine_ls_weighting_details 'calc w=1/[\s^2^(Fo^2^)+(0.0683P)^2^+10.2423P] where P=(Fo^2^+2Fc^2^)/3'
_refine_ls_weighting_scheme calc
_refine_ls_wR_factor_gt 0.1365
_refine_ls_wR_factor_ref 0.1440
_reflns_number_gt 5869
_reflns_number_total 7072
_reflns_threshold_expression >2sigma(I)
_cod_data_source_file c3ce41798k.txt
_cod_data_source_block c:\dyanne~1\2013\007\s2sacc~1\c2c
_cod_depositor_comments 'Adding full bibliography for 7216538--7216544.cif.'
_cod_original_sg_symbol_H-M 'C 2/c'
_cod_database_code 7216542

loop_
_symmetry_equiv_pos_as_xyz
'x, y, z'
'-x, y, -z+1/2'
'x+1/2, y+1/2, z'
'-x+1/2, y+1/2, -z+1/2'
'-x, -y, -z'
'x, -y, z-1/2'
'-x+1/2, -y+1/2, -z'
'x+1/2, -y+1/2, z-1/2'

loop_
_atom_site_label
_atom_site_type_symbol
_atom_site_fract_x
_atom_site_fract_y
_atom_site_fract_z
_atom_site_U_iso_or_equiv
_atom_site_adp_type
_atom_site_occupancy
_atom_site_symmetry_multiplicity
_atom_site_calc_flag
_atom_site_refinement_flags
_atom_site_disorder_assembly
_atom_site_disorder_group
S22 S 0.63024(4) 0.08219(3) 0.38372(2) 0.02795(13) Uani 1 1 d . . .
S34 S 0.75475(4) 0.10943(3) 0.57717(2) 0.02756(13) Uani 1 1 d . . .
O2 O 0.04422(13) -0.06707(11) 0.68693(6) 0.0391(4) Uani 1 1 d . . .
O23 O 0.61544(14) 0.09851(12) 0.32775(6) 0.0445(4) Uani 1 1 d . . .
O24 O 0.66090(12) 0.00266(9) 0.40128(7) 0.0377(4) Uani 1 1 d . . .
O35 O 0.84176(12) 0.16134(10) 0.58799(7) 0.0373(4) Uani 1 1 d . . .
O36 O 0.75491(14) 0.05594(11) 0.53315(7) 0.0435(4) Uani 1 1 d . . .
O37 O 0.51224(12) 0.17068(10) 0.61077(7) 0.0395(4) Uani 1 1 d . . .
N4 N 0.06870(14) -0.05234(11) 0.60034(7) 0.0307(4) Uani 1 1 d . . .
N13 N 0.08498(12) 0.22528(10) 0.45470(7) 0.0256(3) Uani 1 1 d . . .
H13 H 0.0452 0.2623 0.4382 0.031 Uiso 1 1 calc R . .
N15 N -0.03662(13) 0.20554(11) 0.50705(7) 0.0297(4) Uani 1 1 d . . .
H15A H -0.0736 0.2424 0.4886 0.036 Uiso 1 1 calc R . .
H15B H -0.0592 0.1813 0.5333 0.036 Uiso 1 1 calc R . .
N33 N 0.65091(13) 0.16074(10) 0.57002(7) 0.0274(4) Uani 1 1 d . . .
C1 C 0.0405(3) -0.15166(17) 0.67803(12) 0.0545(7) Uani 1 1 d . . .
H1A H -0.0207 -0.1651 0.6531 0.082 Uiso 1 1 calc R . .
H1B H 0.0396 -0.1794 0.7116 0.082 Uiso 1 1 calc R . .
H1C H 0.1001 -0.1683 0.6632 0.082 Uiso 1 1 calc R . .
C3 C 0.05917(15) -0.01966(13) 0.64596(8) 0.0293(4) Uani 1 1 d . . .
C5 C 0.08565(16) -0.00288(12) 0.56155(8) 0.0283(4) Uani 1 1 d . . .
H5 H 0.0943 -0.0258 0.5287 0.034 Uiso 1 1 calc R . .
C6 C 0.09143(14) 0.07943(12) 0.56627(8) 0.0240(4) Uani 1 1 d . . .
C7 C 0.07816(18) 0.11214(14) 0.61493(9) 0.0353(5) Uani 1 1 d . . .
H7 H 0.0799 0.1684 0.6200 0.042 Uiso 1 1 calc R . .
C8 C 0.0625(2) 0.06206(15) 0.65534(9) 0.0393(5) Uani 1 1 d . . .
H8 H 0.0542 0.0828 0.6889 0.047 Uiso 1 1 calc R . .
C9 C 0.11939(14) 0.12727(11) 0.52205(8) 0.0234(4) Uani 1 1 d . . .
C10 C 0.20927(14) 0.11231(11) 0.50464(8) 0.0239(4) Uani 1 1 d . . .
H10 H 0.2530 0.0726 0.5222 0.029 Uiso 1 1 calc R . .
C11 C 0.23934(14) 0.15370(11) 0.46156(8) 0.0229(4) Uani 1 1 d . . .
C12 C 0.17397(14) 0.21059(11) 0.43791(8) 0.0248(4) Uani 1 1 d . . .
H12 H 0.1912 0.2404 0.4091 0.030 Uiso 1 1 calc R . .
C14 C 0.05387(14) 0.18632(11) 0.49528(8) 0.0237(4) Uani 1 1 d . . .
C16 C 0.33607(14) 0.13712(11) 0.44281(8) 0.0228(4) Uani 1 1 d . . .
C17 C 0.41704(14) 0.10209(12) 0.47648(8) 0.0241(4) Uani 1 1 d . . .
H17 H 0.4104 0.0896 0.5119 0.029 Uiso 1 1 calc R . .
C18 C 0.50712(14) 0.08539(12) 0.45849(8) 0.0245(4) Uani 1 1 d . . .
H18 H 0.5615 0.0609 0.4813 0.029 Uiso 1 1 calc R . .
C19 C 0.51673(14) 0.10497(11) 0.40687(8) 0.0240(4) Uani 1 1 d . . .
C20 C 0.43806(16) 0.14086(13) 0.37315(8) 0.0286(4) Uani 1 1 d . . .
H20 H 0.4457 0.1546 0.3381 0.034 Uiso 1 1 calc R . .
C21 C 0.34798(15) 0.15652(13) 0.39122(8) 0.0281(4) Uani 1 1 d . . .
H21 H 0.2937 0.1808 0.3682 0.034 Uiso 1 1 calc R . .
C25 C 0.71794(16) 0.15041(14) 0.41602(10) 0.0358(5) Uani 1 1 d . . .
H25A H 0.7836 0.1417 0.4049 0.054 Uiso 1 1 calc R . .
H25B H 0.7246 0.1428 0.4544 0.054 Uiso 1 1 calc R . .
H25C H 0.6948 0.2049 0.4069 0.054 Uiso 1 1 calc R . .
C26 C 0.73726(15) 0.05718(12) 0.63481(8) 0.0282(4) Uani 1 1 d . . .
C27 C 0.79881(18) 0.00340(14) 0.66564(11) 0.0412(6) Uani 1 1 d . . .
H27 H 0.8619 -0.0127 0.6569 0.049 Uiso 1 1 calc R . .
C28 C 0.7641(2) -0.02604(16) 0.71004(11) 0.0500(7) Uani 1 1 d . . .
H28 H 0.8050 -0.0623 0.7327 0.060 Uiso 1 1 calc R . .
C29 C 0.6713(2) -0.00360(18) 0.72189(10) 0.0518(7) Uani 1 1 d . . .
H29 H 0.6492 -0.0251 0.7524 0.062 Uiso 1 1 calc R . .
C30 C 0.6099(2) 0.04974(16) 0.69004(10) 0.0424(6) Uani 1 1 d . . .
H30 H 0.5457 0.0646 0.6978 0.051 Uiso 1 1 calc R . .
C31 C 0.64537(15) 0.08063(12) 0.64652(8) 0.0280(4) Uani 1 1 d . . .
C32 C 0.59688(15) 0.14140(12) 0.60753(8) 0.0274(4) Uani 1 1 d . . .
O1W O 0.1578(3) 0.3573(3) 0.34048(18) 0.0522(10) Uiso 0.45 1 d P A 1
O3W O 0.1839(4) 0.2439(4) 0.3024(2) 0.0508(13) Uiso 0.36 1 d P B 3
O4W O 0.3294(6) 0.2187(5) 0.2387(3) 0.0930(19) Uiso 0.46 1 d P C 1
O2W O 0.1505(8) 0.3232(6) 0.2987(4) 0.046(2) Uiso 0.19 1 d P D 2
O6W O 0.3742(9) 0.2869(7) 0.2231(5) 0.091(3) Uiso 0.26 1 d P E 2
O7W O 0.2855(9) 0.2606(8) 0.2389(5) 0.092(3) Uiso 0.28 1 d P F 5
O5W O 0.2109(6) 0.2380(4) 0.2796(3) 0.0508(16) Uiso 0.28 1 d P G 4
O8W O 0.2771(14) 0.2573(11) 0.2855(7) 0.100(5) Uiso 0.20 1 d P H 6

loop_
_atom_site_aniso_label
_atom_site_aniso_U_11
_atom_site_aniso_U_22
_atom_site_aniso_U_33
_atom_site_aniso_U_23
_atom_site_aniso_U_13
_atom_site_aniso_U_12
S22 0.0274(2) 0.0285(3) 0.0305(3) 0.00053(19) 0.01215(19) 0.00686(19)
S34 0.0270(2) 0.0242(2) 0.0333(3) 0.00448(19) 0.01019(19) 0.00426(18)
O2 0.0442(9) 0.0455(10) 0.0282(8) 0.0107(7) 0.0076(7) 0.0002(7)
O23 0.0451(10) 0.0612(12) 0.0309(8) 0.0016(8) 0.0176(7) 0.0146(8)
O24 0.0351(8) 0.0276(8) 0.0526(10) 0.0002(7) 0.0142(7) 0.0090(6)
O35 0.0277(8) 0.0316(8) 0.0550(10) 0.0082(7) 0.0141(7) 0.0002(6)
O36 0.0550(11) 0.0363(9) 0.0433(9) -0.0046(7) 0.0202(8) 0.0056(8)
O37 0.0305(8) 0.0405(9) 0.0503(10) 0.0170(7) 0.0149(7) 0.0130(7)
N4 0.0327(9) 0.0297(9) 0.0310(9) 0.0053(7) 0.0091(7) 0.0025(7)
N13 0.0210(7) 0.0223(8) 0.0339(9) 0.0045(6) 0.0057(6) 0.0063(6)
N15 0.0232(8) 0.0289(9) 0.0390(10) 0.0073(7) 0.0110(7) 0.0076(7)
N33 0.0276(8) 0.0267(8) 0.0282(8) 0.0084(7) 0.0057(6) 0.0048(7)
C1 0.073(2) 0.0450(15) 0.0474(15) 0.0190(12) 0.0156(14) -0.0037(14)
C3 0.0225(9) 0.0370(11) 0.0284(10) 0.0080(8) 0.0040(7) 0.0028(8)
C5 0.0313(10) 0.0269(10) 0.0285(10) 0.0009(8) 0.0098(8) 0.0029(8)
C6 0.0186(8) 0.0264(9) 0.0275(9) 0.0026(7) 0.0054(7) 0.0038(7)
C7 0.0446(12) 0.0294(11) 0.0334(11) -0.0037(9) 0.0106(9) 0.0005(9)
C8 0.0513(14) 0.0423(13) 0.0257(10) -0.0027(9) 0.0107(9) 0.0010(11)
C9 0.0227(9) 0.0205(8) 0.0276(9) 0.0002(7) 0.0055(7) 0.0013(7)
C10 0.0229(9) 0.0209(8) 0.0279(9) 0.0003(7) 0.0046(7) 0.0038(7)
C11 0.0209(8) 0.0212(9) 0.0267(9) 0.0000(7) 0.0045(7) 0.0018(7)
C12 0.0221(9) 0.0230(9) 0.0302(10) 0.0034(7) 0.0070(7) 0.0017(7)
C14 0.0206(8) 0.0207(8) 0.0302(9) -0.0009(7) 0.0057(7) 0.0010(7)
C16 0.0217(8) 0.0203(8) 0.0272(9) -0.0003(7) 0.0067(7) 0.0022(7)
C17 0.0237(9) 0.0247(9) 0.0250(9) 0.0022(7) 0.0070(7) 0.0029(7)
C18 0.0225(9) 0.0252(9) 0.0260(9) 0.0016(7) 0.0048(7) 0.0034(7)
C19 0.0234(9) 0.0228(9) 0.0272(9) -0.0004(7) 0.0084(7) 0.0027(7)
C20 0.0299(10) 0.0314(10) 0.0256(9) 0.0045(8) 0.0078(8) 0.0066(8)
C21 0.0254(9) 0.0310(10) 0.0284(10) 0.0047(8) 0.0052(7) 0.0069(8)
C25 0.0267(10) 0.0304(11) 0.0525(14) 0.0020(10) 0.0132(9) 0.0010(8)
C26 0.0267(9) 0.0244(9) 0.0323(10) 0.0070(8) 0.0012(8) -0.0002(8)
C27 0.0304(11) 0.0328(11) 0.0565(15) 0.0129(10) -0.0047(10) 0.0033(9)
C28 0.0538(15) 0.0421(14) 0.0469(14) 0.0202(12) -0.0135(12) 0.0009(12)
C29 0.0687(18) 0.0514(16) 0.0346(13) 0.0210(11) 0.0058(12) -0.0048(14)
C30 0.0459(13) 0.0453(14) 0.0379(12) 0.0141(10) 0.0128(10) 0.0008(11)
C31 0.0280(10) 0.0277(10) 0.0279(10) 0.0073(8) 0.0032(7) 0.0013(8)
C32 0.0260(9) 0.0261(9) 0.0299(10) 0.0066(8) 0.0038(7) 0.0032(7)

loop_
_atom_type_symbol
_atom_type_description
_atom_type_scat_dispersion_real
_atom_type_scat_dispersion_imag
_atom_type_scat_source
C C 0.0033 0.0016 'International Tables Vol C Tables 4.2.6.8 and 6.1.1.4'
H H 0.0000 0.0000 'International Tables Vol C Tables 4.2.6.8 and 6.1.1.4'
N N 0.0061 0.0033 'International Tables Vol C Tables 4.2.6.8 and 6.1.1.4'
O O 0.0106 0.0060 'International Tables Vol C Tables 4.2.6.8 and 6.1.1.4'
S S 0.1246 0.1234 'International Tables Vol C Tables 4.2.6.8 and 6.1.1.4'

loop_
_geom_angle_atom_site_label_1
_geom_angle_atom_site_label_2
_geom_angle_atom_site_label_3
_geom_angle
O23 S22 O24 118.08(11)
O23 S22 C25 108.62(12)
O24 S22 C25 108.66(11)
O23 S22 C19 107.92(10)
O24 S22 C19 108.20(9)
C25 S22 C19 104.53(10)
O36 S34 O35 114.78(11)
O36 S34 N33 110.65(10)
O35 S34 N33 110.81(9)
O36 S34 C26 111.37(11)
O35 S34 C26 110.59(10)
N33 S34 C26 97.32(9)
C3 O2 C1 117.42(19)
C3 N4 C5 117.03(19)
C14 N13 C12 123.78(16)
C14 N13 H13 118.1
C12 N13 H13 118.1
C14 N15 H15A 120.0
C14 N15 H15B 120.0
H15A N15 H15B 120.0
C32 N33 S34 110.38(14)
O2 C1 H1A 109.5
O2 C1 H1B 109.5
H1A C1 H1B 109.5
O2 C1 H1C 109.5
H1A C1 H1C 109.5
H1B C1 H1C 109.5
N4 C3 O2 119.5(2)
N4 C3 C8 123.9(2)
O2 C3 C8 116.6(2)
N4 C5 C6 124.32(19)
N4 C5 H5 117.8
C6 C5 H5 117.8
C5 C6 C7 116.99(19)
C5 C6 C9 119.20(18)
C7 C6 C9 123.60(18)
C8 C7 C6 119.3(2)
C8 C7 H7 120.3
C6 C7 H7 120.3
C7 C8 C3 118.4(2)
C7 C8 H8 120.8
C3 C8 H8 120.8
C10 C9 C14 118.42(18)
C10 C9 C6 119.58(17)
C14 C9 C6 121.94(17)
C9 C10 C11 122.70(17)
C9 C10 H10 118.6
C11 C10 H10 118.6
C12 C11 C10 116.23(17)
C12 C11 C16 121.27(17)
C10 C11 C16 122.50(17)
N13 C12 C11 121.34(18)
N13 C12 H12 119.3
C11 C12 H12 119.3
N15 C14 N13 117.66(17)
N15 C14 C9 124.81(18)
N13 C14 C9 117.53(17)
C21 C16 C17 118.88(17)
C21 C16 C11 120.38(17)
C17 C16 C11 120.73(17)
C18 C17 C16 120.58(18)
C18 C17 H17 119.7
C16 C17 H17 119.7
C19 C18 C17 119.31(18)
C19 C18 H18 120.3
C17 C18 H18 120.3
C20 C19 C18 121.02(17)
C20 C19 S22 119.69(15)
C18 C19 S22 119.28(14)
C19 C20 C21 119.32(18)
C19 C20 H20 120.3
C21 C20 H20 120.3
C20 C21 C16 120.87(18)
C20 C21 H21 119.6
C16 C21 H21 119.6
S22 C25 H25A 109.5
S22 C25 H25B 109.5
H25A C25 H25B 109.5
S22 C25 H25C 109.5
H25A C25 H25C 109.5
H25B C25 H25C 109.5
C31 C26 C27 122.4(2)
C31 C26 S34 106.77(14)
C27 C26 S34 130.79(18)
C26 C27 C28 116.8(2)
C26 C27 H27 121.6
C28 C27 H27 121.6
C29 C28 C27 121.3(2)
C29 C28 H28 119.4
C27 C28 H28 119.4
C28 C29 C30 121.1(2)
C28 C29 H29 119.5
C30 C29 H29 119.5
C31 C30 C29 117.8(2)
C31 C30 H30 121.1
C29 C30 H30 121.1
C26 C31 C30 120.6(2)
C26 C31 C32 110.85(18)
C30 C31 C32 128.5(2)
O37 C32 N33 123.93(18)
O37 C32 C31 121.42(18)
N33 C32 C31 114.64(17)

loop_
_geom_bond_atom_site_label_1
_geom_bond_atom_site_label_2
_geom_bond_distance
S22 O23 1.4415(17)
S22 O24 1.4438(16)
S22 C25 1.748(2)
S22 C19 1.7650(19)
S34 O36 1.4407(17)
S34 O35 1.4457(17)
S34 N33 1.6218(17)
S34 C26 1.765(2)
O2 C3 1.357(2)
O2 C1 1.434(3)
O37 C32 1.252(2)
N4 C3 1.316(3)
N4 C5 1.342(3)
N13 C14 1.351(3)
N13 C12 1.357(2)
N13 H13 0.8800
N15 C14 1.338(2)
N15 H15A 0.8800
N15 H15B 0.8800
N33 C32 1.336(3)
C1 H1A 0.9800
C1 H1B 0.9800
C1 H1C 0.9800
C3 C8 1.389(3)
C5 C6 1.385(3)
C5 H5 0.9500
C6 C7 1.400(3)
C6 C9 1.485(3)
C7 C8 1.375(3)
C7 H7 0.9500
C8 H8 0.9500
C9 C10 1.376(3)
C9 C14 1.423(3)
C10 C11 1.417(3)
C10 H10 0.9500
C11 C12 1.368(3)
C11 C16 1.483(3)
C12 H12 0.9500
C16 C21 1.396(3)
C16 C17 1.401(3)
C17 C18 1.391(3)
C17 H17 0.9500
C18 C19 1.389(3)
C18 H18 0.9500
C19 C20 1.387(3)
C20 C21 1.389(3)
C20 H20 0.9500
C21 H21 0.9500
C25 H25A 0.9800
C25 H25B 0.9800
C25 H25C 0.9800
C26 C31 1.374(3)
C26 C27 1.380(3)
C27 C28 1.389(4)
C27 H27 0.9500
C28 C29 1.382(4)
C28 H28 0.9500
C29 C30 1.387(4)
C29 H29 0.9500
C30 C31 1.382(3)
C30 H30 0.9500
C31 C32 1.498(3)

loop_
_geom_torsion_atom_site_label_1
_geom_torsion_atom_site_label_2
_geom_torsion_atom_site_label_3
_geom_torsion_atom_site_label_4
_geom_torsion
O36 S34 N33 C32 114.28(16)
O35 S34 N33 C32 -117.23(16)
C26 S34 N33 C32 -1.88(17)
C5 N4 C3 O2 -178.51(18)
C5 N4 C3 C8 2.1(3)
C1 O2 C3 N4 0.6(3)
C1 O2 C3 C8 180.0(2)
C3 N4 C5 C6 -1.5(3)
N4 C5 C6 C7 -0.2(3)
N4 C5 C6 C9 174.73(18)
C5 C6 C7 C8 1.4(3)
C9 C6 C7 C8 -173.4(2)
C6 C7 C8 C3 -0.8(4)
N4 C3 C8 C7 -1.0(4)
O2 C3 C8 C7 179.6(2)
C5 C6 C9 C10 -57.2(3)
C7 C6 C9 C10 117.4(2)
C5 C6 C9 C14 120.0(2)
C7 C6 C9 C14 -65.4(3)
C14 C9 C10 C11 0.5(3)
C6 C9 C10 C11 177.85(18)
C9 C10 C11 C12 0.4(3)
C9 C10 C11 C16 -179.74(18)
C14 N13 C12 C11 0.2(3)
C10 C11 C12 N13 -0.8(3)
C16 C11 C12 N13 179.35(18)
C12 N13 C14 N15 -178.63(19)
C12 N13 C14 C9 0.8(3)
C10 C9 C14 N15 178.25(19)
C6 C9 C14 N15 1.0(3)
C10 C9 C14 N13 -1.1(3)
C6 C9 C14 N13 -178.36(18)
C12 C11 C16 C21 -22.8(3)
C10 C11 C16 C21 157.35(19)
C12 C11 C16 C17 156.95(19)
C10 C11 C16 C17 -22.9(3)
C21 C16 C17 C18 -1.3(3)
C11 C16 C17 C18 178.92(18)
C16 C17 C18 C19 1.0(3)
C17 C18 C19 C20 0.0(3)
C17 C18 C19 S22 -178.90(15)
O23 S22 C19 C20 -6.6(2)
O24 S22 C19 C20 -135.45(17)
C25 S22 C19 C20 108.88(19)
O23 S22 C19 C18 172.35(17)
O24 S22 C19 C18 43.51(19)
C25 S22 C19 C18 -72.15(18)
C18 C19 C20 C21 -0.8(3)
S22 C19 C20 C21 178.18(16)
C19 C20 C21 C16 0.4(3)
C17 C16 C21 C20 0.6(3)
C11 C16 C21 C20 -179.64(19)
O36 S34 C26 C31 -113.84(17)
O35 S34 C26 C31 117.28(16)
N33 S34 C26 C31 1.75(17)
O36 S34 C26 C27 67.2(2)
O35 S34 C26 C27 -61.7(2)
N33 S34 C26 C27 -177.2(2)
C31 C26 C27 C28 -0.6(4)
S34 C26 C27 C28 178.2(2)
C26 C27 C28 C29 1.4(4)
C27 C28 C29 C30 -0.6(5)
C28 C29 C30 C31 -1.0(4)
C27 C26 C31 C30 -0.9(4)
S34 C26 C31 C30 179.99(19)
C27 C26 C31 C32 178.0(2)
S34 C26 C31 C32 -1.1(2)
C29 C30 C31 C26 1.7(4)
C29 C30 C31 C32 -177.0(2)
S34 N33 C32 O37 -178.40(19)
S34 N33 C32 C31 1.5(2)
C26 C31 C32 O37 179.7(2)
C30 C31 C32 O37 -1.5(4)
C26 C31 C32 N33 -0.2(3)
C30 C31 C32 N33 178.6(2)
